data_7041479
loop_
_publ_author_name
'Tomaschautzky, Janek'
'Neumann, Beate'
'Stammler, Hans-Georg'
'Mitzel, Norbert W.'

_publ_section_title
;
 Poly-Lewis-acids based on bowl-shaped tribenzotriquinacene.
;
_journal_issue 4
_journal_name_full 'Dalton transactions (Cambridge, England : 2003)'
_journal_page_first 1112
_journal_page_last 1123
_journal_paper_doi 10.1039/c6dt04350j
_journal_volume 46
_journal_year 2017
_chemical_formula_moiety 'C28 H34 Si3'
_chemical_formula_sum 'C28 H34 Si3'
_chemical_formula_weight 454.82
_chemical_name_systematic
;
 ?
;
_space_group_crystal_system triclinic
_space_group_IT_number 2
_space_group_name_Hall '-P 1'
_space_group_name_H-M_alt 'P -1'
_symmetry_space_group_name_Hall '-P 1'
_symmetry_space_group_name_H-M 'P -1'
_atom_sites_solution_hydrogens geom
_atom_sites_solution_primary direct
_audit_creation_date 2014-08-08
_audit_creation_method
;
  Olex2 1.2-ac2
  (compiled 2012.03.27 svn.r2268, GUI svn.r4156)
;
_audit_update_record
;
2016-11-02 deposited with the CCDC.
2016-12-15 downloaded from the CCDC.
;
_cell_angle_alpha 78.521(4)
_cell_angle_beta 84.931(3)
_cell_angle_gamma 66.031(4)
_cell_formula_units_Z 2
_cell_length_a 9.3175(3)
_cell_length_b 10.0431(4)
_cell_length_c 15.1272(6)
_cell_measurement_reflns_used 8776
_cell_measurement_temperature 100.0(1)
_cell_measurement_theta_max 76.0840
_cell_measurement_theta_min 2.9570
_cell_volume 1267.56(9)
_computing_cell_refinement
;
CrysAlisPro, Agilent Technologies,
Version 1.171.37.33 (release 27-03-2014 CrysAlis171 .NET)
(compiled Mar 27 2014,17:12:48)
;
_computing_data_collection
;
CrysAlisPro, Agilent Technologies,
Version 1.171.37.33 (release 27-03-2014 CrysAlis171 .NET)
(compiled Mar 27 2014,17:12:48)
;
_computing_data_reduction
;
CrysAlisPro, Agilent Technologies,
Version 1.171.37.33 (release 27-03-2014 CrysAlis171 .NET)
(compiled Mar 27 2014,17:12:48)
;
_computing_molecular_graphics
;
O. V. Dolomanov, L. J. Bourhis, R. J. Gildea, J. A. K. Howard and H. Puschmann,
OLEX2: a complete structure solution, refinement and analysis program.
J. Appl. Cryst. (2009). 42, 339-341.
;
_computing_publication_material
;
O. V. Dolomanov, L. J. Bourhis, R. J. Gildea, J. A. K. Howard and H. Puschmann,
OLEX2: a complete structure solution, refinement and analysis program.
J. Appl. Cryst. (2009). 42, 339-341.
;
_computing_structure_refinement
;
SHELXL, G.M. Sheldrick, Acta Cryst.
(2008). A64, 112-122
;
_computing_structure_solution
;
SHELXS, G.M. Sheldrick, Acta Cryst.
(2008). A64, 112-122
;
_diffrn_ambient_environment N~2~
_diffrn_ambient_temperature 100.0(1)
_diffrn_detector 'CCD plate'
_diffrn_detector_area_resol_mean 5.3114
_diffrn_detector_type Atlas
_diffrn_measured_fraction_theta_full 0.9984
_diffrn_measured_fraction_theta_max 0.9984
_diffrn_measurement_details
;
#__ type_ start__ end____ width___ exp.time_
  1 omega -124.00   47.00   1.0000    2.0000
omega____ theta____ kappa____ phi______ frames
    -      -38.5000    0.0000 -120.0000 171

#__ type_ start__ end____ width___ exp.time_
  2 omega  -50.00   32.00   1.0000    2.0000
omega____ theta____ kappa____ phi______ frames
    -      -38.5000   38.0000   30.0000 82

#__ type_ start__ end____ width___ exp.time_
  3 omega -123.00  -34.00   1.0000    2.0000
omega____ theta____ kappa____ phi______ frames
    -      -38.5000  178.0000 -180.0000 89

#__ type_ start__ end____ width___ exp.time_
  4 omega   76.00  104.00   1.0000    2.0000
omega____ theta____ kappa____ phi______ frames
    -       40.9488   57.0000  120.0000 28

#__ type_ start__ end____ width___ exp.time_
  5 omega   21.00  111.00   1.0000    2.0000
omega____ theta____ kappa____ phi______ frames
    -       40.9488   38.0000   90.0000 90

#__ type_ start__ end____ width___ exp.time_
  6 omega   16.00   52.00   1.0000    2.0000
omega____ theta____ kappa____ phi______ frames
    -       40.9488   57.0000  120.0000 36

#__ type_ start__ end____ width___ exp.time_
  7 omega   23.00   75.00   1.0000    2.0000
omega____ theta____ kappa____ phi______ frames
    -       40.9488   38.0000 -180.0000 52

#__ type_ start__ end____ width___ exp.time_
  8 omega   16.00   78.00   1.0000    2.0000
omega____ theta____ kappa____ phi______ frames
    -       40.9488   77.0000    0.0000 62

#__ type_ start__ end____ width___ exp.time_
  9 omega   62.00  123.00   1.0000    2.0000
omega____ theta____ kappa____ phi______ frames
    -       40.9488  178.0000 -180.0000 61

#__ type_ start__ end____ width___ exp.time_
 10 omega   11.00   47.00   1.0000    2.0000
omega____ theta____ kappa____ phi______ frames
    -       40.9488   77.0000   90.0000 36

#__ type_ start__ end____ width___ exp.time_
 11 omega   11.00   56.00   1.0000    2.0000
omega____ theta____ kappa____ phi______ frames
    -       40.9488   77.0000  -60.0000 45

#__ type_ start__ end____ width___ exp.time_
 12 omega   59.00  123.00   1.0000    2.0000
omega____ theta____ kappa____ phi______ frames
    -       40.9488  178.0000  -60.0000 64

#__ type_ start__ end____ width___ exp.time_
 13 omega   13.00   67.00   1.0000    2.0000
omega____ theta____ kappa____ phi______ frames
    -       40.9488   77.0000  150.0000 54

#__ type_ start__ end____ width___ exp.time_
 14 omega   11.00  106.00   1.0000    2.0000
omega____ theta____ kappa____ phi______ frames
    -       40.9488   77.0000 -150.0000 95

#__ type_ start__ end____ width___ exp.time_
 15 omega   89.00  138.00   1.0000   16.0000
omega____ theta____ kappa____ phi______ frames
    -      110.9093   45.0000  -30.0000 49

#__ type_ start__ end____ width___ exp.time_
 16 omega   85.00  114.00   1.0000   16.0000
omega____ theta____ kappa____ phi______ frames
    -      110.9093   61.0000   60.0000 29

#__ type_ start__ end____ width___ exp.time_
 17 omega   49.00  112.00   1.0000   16.0000
omega____ theta____ kappa____ phi______ frames
    -      110.9093 -125.0000  -60.0000 63

#__ type_ start__ end____ width___ exp.time_
 18 omega   31.00   90.00   1.0000   16.0000
omega____ theta____ kappa____ phi______ frames
    -      110.9093  -94.0000  -30.0000 59

#__ type_ start__ end____ width___ exp.time_
 19 omega   85.00  112.00   1.0000   16.0000
omega____ theta____ kappa____ phi______ frames
    -      110.9093   61.0000 -120.0000 27

#__ type_ start__ end____ width___ exp.time_
 20 omega  122.00  150.00   1.0000   16.0000
omega____ theta____ kappa____ phi______ frames
    -      110.9093   77.0000   90.0000 28

#__ type_ start__ end____ width___ exp.time_
 21 omega   86.00  176.00   1.0000   16.0000
omega____ theta____ kappa____ phi______ frames
    -      110.9093   62.0000 -171.9260 90

#__ type_ start__ end____ width___ exp.time_
 22 omega   90.00  122.00   1.0000   16.0000
omega____ theta____ kappa____ phi______ frames
    -      110.9093   45.0000  -90.0000 32

#__ type_ start__ end____ width___ exp.time_
 23 omega   86.00  114.00   1.0000   16.0000
omega____ theta____ kappa____ phi______ frames
    -      110.9093   61.0000  -60.0000 28

#__ type_ start__ end____ width___ exp.time_
 24 omega   81.00  109.00   1.0000   16.0000
omega____ theta____ kappa____ phi______ frames
    -      110.9093   77.0000    0.0000 28

#__ type_ start__ end____ width___ exp.time_
 25 omega  130.00  178.00   1.0000   16.0000
omega____ theta____ kappa____ phi______ frames
    -      110.9093   77.0000    0.0000 48

#__ type_ start__ end____ width___ exp.time_
 26 omega   85.00  112.00   1.0000   16.0000
omega____ theta____ kappa____ phi______ frames
    -      110.9093   61.0000   90.0000 27

#__ type_ start__ end____ width___ exp.time_
 27 omega   81.00  109.00   1.0000   16.0000
omega____ theta____ kappa____ phi______ frames
    -      110.9093   77.0000  -90.0000 28

#__ type_ start__ end____ width___ exp.time_
 28 omega   85.00  138.00   1.0000   16.0000
omega____ theta____ kappa____ phi______ frames
    -      110.9093   61.0000  120.0000 53

#__ type_ start__ end____ width___ exp.time_
 29 omega   85.00  113.00   1.0000   16.0000
omega____ theta____ kappa____ phi______ frames
    -      110.9093   61.0000  150.0000 28

#__ type_ start__ end____ width___ exp.time_
 30 omega   84.00  112.00   1.0000   16.0000
omega____ theta____ kappa____ phi______ frames
    -      110.9093   77.0000 -180.0000 28

#__ type_ start__ end____ width___ exp.time_
 31 omega   81.00  151.00   1.0000   16.0000
omega____ theta____ kappa____ phi______ frames
    -      110.9093   77.0000   30.0000 70

#__ type_ start__ end____ width___ exp.time_
 32 omega   81.00  108.00   1.0000   16.0000
omega____ theta____ kappa____ phi______ frames
    -      110.9093   77.0000 -120.0000 27

#__ type_ start__ end____ width___ exp.time_
 33 omega   81.00  108.00   1.0000   16.0000
omega____ theta____ kappa____ phi______ frames
    -      110.9093   77.0000   90.0000 27

#__ type_ start__ end____ width___ exp.time_
 34 omega  116.00  148.00   1.0000   16.0000
omega____ theta____ kappa____ phi______ frames
    -      110.9093   77.0000  150.0000 32

#__ type_ start__ end____ width___ exp.time_
 35 omega   89.00  174.00   1.0000   16.0000
omega____ theta____ kappa____ phi______ frames
    -      110.9093   45.0000 -120.0000 85

#__ type_ start__ end____ width___ exp.time_
 36 omega   31.00   95.00   1.0000   16.0000
omega____ theta____ kappa____ phi______ frames
    -      110.9093  -94.0000 -180.0000 64

#__ type_ start__ end____ width___ exp.time_
 37 omega   81.00  107.00   1.0000   16.0000
omega____ theta____ kappa____ phi______ frames
    -      110.9093   77.0000  150.0000 26

#__ type_ start__ end____ width___ exp.time_
 38 omega   85.00  112.00   1.0000   16.0000
omega____ theta____ kappa____ phi______ frames
    -      110.9093   61.0000  -90.0000 27

#__ type_ start__ end____ width___ exp.time_
 39 omega   32.00   93.00   1.0000   16.0000
omega____ theta____ kappa____ phi______ frames
    -      110.9093  -94.0000  120.0000 61

#__ type_ start__ end____ width___ exp.time_
 40 omega   86.00  111.00   1.0000   16.0000
omega____ theta____ kappa____ phi______ frames
    -      110.9093   61.0000    0.0000 25

#__ type_ start__ end____ width___ exp.time_
 41 omega   85.00  113.00   1.0000   16.0000
omega____ theta____ kappa____ phi______ frames
    -      110.9093   61.0000  -30.0000 28

#__ type_ start__ end____ width___ exp.time_
 42 omega   56.00   83.00   1.0000   16.0000
omega____ theta____ kappa____ phi______ frames
    -      110.9093  -45.0000    0.0000 27

#__ type_ start__ end____ width___ exp.time_
 43 omega   81.00  177.00   1.0000   16.0000
omega____ theta____ kappa____ phi______ frames
    -      110.9093   77.0000   60.0000 96

#__ type_ start__ end____ width___ exp.time_
 44 omega   81.00  109.00   1.0000   16.0000
omega____ theta____ kappa____ phi______ frames
    -      110.9093   77.0000  -60.0000 28

#__ type_ start__ end____ width___ exp.time_
 45 omega   83.00  110.00   1.0000   16.0000
omega____ theta____ kappa____ phi______ frames
    -      110.9093   77.0000  120.0000 27

#__ type_ start__ end____ width___ exp.time_
 46 omega  115.00  178.00   1.0000   16.0000
omega____ theta____ kappa____ phi______ frames
    -      110.9093   77.0000  120.0000 63

#__ type_ start__ end____ width___ exp.time_
 47 omega   85.00  120.00   1.0000   16.0000
omega____ theta____ kappa____ phi______ frames
    -      110.9093   61.0000 -150.0000 35

#__ type_ start__ end____ width___ exp.time_
 48 omega   85.00  116.00   1.0000   16.0000
omega____ theta____ kappa____ phi______ frames
    -      110.9093   61.0000 -180.0000 31

#__ type_ start__ end____ width___ exp.time_
 49 omega   86.00  124.00   1.0000   16.0000
omega____ theta____ kappa____ phi______ frames
    -      110.9093   61.0000   30.0000 38

#__ type_ start__ end____ width___ exp.time_
 50 omega   81.00  108.00   1.0000   16.0000
omega____ theta____ kappa____ phi______ frames
    -      110.9093   77.0000  -30.0000 27

#__ type_ start__ end____ width___ exp.time_
 51 omega  112.00  176.00   1.0000   16.0000
omega____ theta____ kappa____ phi______ frames
    -      110.9093   77.0000  -30.0000 64

#__ type_ start__ end____ width___ exp.time_
 52 omega   32.00  105.00   1.0000   16.0000
omega____ theta____ kappa____ phi______ frames
    -      110.9093  -94.0000   30.0000 73

#__ type_ start__ end____ width___ exp.time_
 53 omega   84.00  176.00   1.0000   16.0000
omega____ theta____ kappa____ phi______ frames
    -      110.9093   64.0000  -81.8243 92

#__ type_ start__ end____ width___ exp.time_
 54 omega   86.00  114.00   1.0000   16.0000
omega____ theta____ kappa____ phi______ frames
    -      110.9093   65.0000  -24.3058 28
;
_diffrn_measurement_device 'four-circle diffractometer'
_diffrn_measurement_device_type 'SuperNova, Dual, Cu at zero, Atlas'
_diffrn_measurement_method '\w scans'
_diffrn_orient_matrix_UB_11 0.0668248000
_diffrn_orient_matrix_UB_12 -0.0476076000
_diffrn_orient_matrix_UB_13 0.0961540000
_diffrn_orient_matrix_UB_21 0.1673276000
_diffrn_orient_matrix_UB_22 -0.0385513000
_diffrn_orient_matrix_UB_23 -0.0394173000
_diffrn_orient_matrix_UB_31 -0.0167120000
_diffrn_orient_matrix_UB_32 0.1592593000
_diffrn_orient_matrix_UB_33 -0.0007522000
_diffrn_radiation_monochromator mirror
_diffrn_radiation_probe x-ray
_diffrn_radiation_type 'Cu K\a'
_diffrn_radiation_wavelength 1.54184
_diffrn_reflns_av_R_equivalents 0.0453
_diffrn_reflns_av_unetI/netI 0.0347
_diffrn_reflns_Laue_measured_fraction_full 0.975
_diffrn_reflns_Laue_measured_fraction_max 0.996
_diffrn_reflns_limit_h_max 11
_diffrn_reflns_limit_h_min -11
_diffrn_reflns_limit_k_max 11
_diffrn_reflns_limit_k_min -9
_diffrn_reflns_limit_l_max 17
_diffrn_reflns_limit_l_min -17
_diffrn_reflns_number 17086
_diffrn_reflns_point_group_measured_fraction_full 0.975
_diffrn_reflns_point_group_measured_fraction_max 0.996
_diffrn_reflns_theta_full 67.684
_diffrn_reflns_theta_max 66.591
_diffrn_reflns_theta_min 2.981
_diffrn_source 'sealed X-ray tube'
_diffrn_source_type 'SuperNova (Cu) X-ray Source'
_exptl_absorpt_coefficient_mu 1.807
_exptl_absorpt_correction_T_max 0.975
_exptl_absorpt_correction_T_min 0.851
_exptl_absorpt_correction_type gaussian
_exptl_absorpt_process_details
;
CrysAlisPro, Agilent Technologies,
Version 1.171.37.33 (release 27-03-2014 CrysAlis171 .NET)
(compiled Mar 27 2014,17:12:48)
Numerical absorption correction based on gaussian integration over
            a multifaceted crystal model
Empirical absorption correction using spherical harmonics,
 implemented in SCALE3 ABSPACK scaling algorithm.
;
_exptl_crystal_colour 'clear colourless'
_exptl_crystal_colour_lustre clear
_exptl_crystal_colour_primary colourless
_exptl_crystal_density_diffrn 1.192
_exptl_crystal_description plate
_exptl_crystal_F_000 488
_exptl_crystal_size_max 0.2569
_exptl_crystal_size_mid 0.1754
_exptl_crystal_size_min 0.0286
_refine_diff_density_max 0.634
_refine_diff_density_min -0.540
_refine_diff_density_rms 0.071
_refine_ls_extinction_method none
_refine_ls_goodness_of_fit_ref 1.069
_refine_ls_hydrogen_treatment constr
_refine_ls_matrix_type full
_refine_ls_number_parameters 286
_refine_ls_number_reflns 4457
_refine_ls_number_restraints 0
_refine_ls_restrained_S_all 1.069
_refine_ls_R_factor_all 0.0564
_refine_ls_R_factor_gt 0.0497
_refine_ls_shift/su_max 0.001
_refine_ls_shift/su_mean 0.000
_refine_ls_structure_factor_coef Fsqd
_refine_ls_weighting_details 'w=1/[\s^2^(Fo^2^)+(0.0669P)^2^+1.4721P] where P=(Fo^2^+2Fc^2^)/3'
_refine_ls_weighting_scheme calc
_refine_ls_wR_factor_gt 0.1303
_refine_ls_wR_factor_ref 0.1360
_reflns_Friedel_coverage 0.000
_reflns_number_gt 3919
_reflns_number_total 4457
_reflns_threshold_expression 'I > 2\s(I)'
_cod_data_source_file c6dt04350j2.cif
_cod_data_source_block compound7
_cod_depositor_comments 'Adding full bibliography for 7041472--7041483.cif.'
_cod_database_code 7041479
_chemical_oxdiff_formula 'C28 H34 Si3'
_reflns_odcompleteness_completeness 99.84
_reflns_odcompleteness_iscentric 1
_reflns_odcompleteness_theta 66.49
_shelx_space_group_comment
;
The symmetry employed for this shelxl refinement is uniquely defined
by the following loop, which should always be used as a source of
symmetry information in preference to the above space-group names.
They are only intended as comments.
;
_shelxl_version_number 2014-3

loop_
_space_group_symop_operation_xyz
'x, y, z'
'-x, -y, -z'

loop_
_atom_site_label
_atom_site_type_symbol
_atom_site_fract_x
_atom_site_fract_y
_atom_site_fract_z
_atom_site_U_iso_or_equiv
_atom_site_adp_type
_atom_site_occupancy
_atom_site_site_symmetry_order
_atom_site_calc_flag
_atom_site_refinement_flags_posn
_atom_site_refinement_flags_adp
Si1 Si 0.42489(8) 1.35186(7) 0.19117(4) 0.02138(18) Uani 1 1 d . .
H1 H 0.4493 1.4092 0.2303 0.026 Uiso 1 1 calc R U
Si2 Si 0.09070(7) 1.08577(8) 0.13961(4) 0.02187(18) Uani 1 1 d . .
H2 H -0.0094 1.0753 0.1612 0.026 Uiso 1 1 calc R U
Si3 Si 0.64273(7) 0.82977(7) 0.17011(4) 0.01936(18) Uani 1 1 d . .
H3 H 0.6119 0.8994 0.1112 0.023 Uiso 1 1 calc R U
C1 C 0.3677(3) 1.0788(2) 0.21884(15) 0.0166(5) Uani 1 1 d . .
H1A H 0.3823 1.1029 0.1522 0.020 Uiso 1 1 calc R U
C2 C 0.3739(3) 1.2016(2) 0.26745(16) 0.0170(5) Uani 1 1 d . .
C3 C 0.2107(3) 1.2663(3) 0.30859(15) 0.0180(5) Uani 1 1 d . .
C4 C 0.1504(3) 1.3841(3) 0.35497(17) 0.0225(5) Uani 1 1 d . .
H4 H 0.2134 1.4344 0.3642 0.027 Uiso 1 1 calc R U
C5 C -0.0039(3) 1.4281(3) 0.38795(17) 0.0252(5) Uani 1 1 d . .
H5 H -0.0457 1.5085 0.4198 0.030 Uiso 1 1 calc R U
C6 C -0.0964(3) 1.3548(3) 0.37441(17) 0.0251(5) Uani 1 1 d . .
H6 H -0.2010 1.3851 0.3972 0.030 Uiso 1 1 calc R U
C7 C -0.0364(3) 1.2375(3) 0.32766(17) 0.0227(5) Uani 1 1 d . .
H7 H -0.0997 1.1875 0.3184 0.027 Uiso 1 1 calc R U
C8 C 0.1174(3) 1.1934(3) 0.29429(15) 0.0182(5) Uani 1 1 d . .
C9 C 0.2043(3) 1.0690(3) 0.24235(15) 0.0166(5) Uani 1 1 d . .
C10 C 0.2452(3) 0.9167(3) 0.29942(15) 0.0176(5) Uani 1 1 d . .
C11 C 0.1403(3) 0.8565(3) 0.34217(16) 0.0209(5) Uani 1 1 d . .
H11 H 0.0302 0.9118 0.3362 0.025 Uiso 1 1 calc R U
C12 C 0.1989(3) 0.7151(3) 0.39335(17) 0.0230(5) Uani 1 1 d . .
H12 H 0.1284 0.6729 0.4222 0.028 Uiso 1 1 calc R U
C13 C 0.3602(3) 0.6346(3) 0.40271(17) 0.0235(5) Uani 1 1 d . .
H13 H 0.3992 0.5379 0.4381 0.028 Uiso 1 1 calc R U
C14 C 0.4649(3) 0.6950(3) 0.36042(16) 0.0211(5) Uani 1 1 d . .
H14 H 0.5749 0.6399 0.3670 0.025 Uiso 1 1 calc R U
C15 C 0.4071(3) 0.8363(3) 0.30856(15) 0.0171(5) Uani 1 1 d . .
C16 C 0.5000(3) 0.9253(3) 0.26079(15) 0.0165(5) Uani 1 1 d . .
C17 C 0.5766(3) 0.9659(3) 0.33022(15) 0.0176(5) Uani 1 1 d . .
C18 C 0.6989(3) 0.8708(3) 0.38847(16) 0.0209(5) Uani 1 1 d . .
H18 H 0.7483 0.7686 0.3849 0.025 Uiso 1 1 calc R U
C19 C 0.7484(3) 0.9257(3) 0.45163(16) 0.0236(5) Uani 1 1 d . .
H19 H 0.8324 0.8612 0.4909 0.028 Uiso 1 1 calc R U
C20 C 0.6750(3) 1.0756(3) 0.45769(17) 0.0236(5) Uani 1 1 d . .
H20 H 0.7083 1.1127 0.5014 0.028 Uiso 1 1 calc R U
C21 C 0.5536(3) 1.1699(3) 0.39985(17) 0.0224(5) Uani 1 1 d . .
H21 H 0.5036 1.2720 0.4037 0.027 Uiso 1 1 calc R U
C22 C 0.5048(3) 1.1148(3) 0.33597(16) 0.0186(5) Uani 1 1 d . .
C23 C 0.6024(3) 1.2662(3) 0.1229(2) 0.0437(8) Uani 1 1 d . .
H23A H 0.5775 1.2190 0.0791 0.066 Uiso 1 1 calc R U
H23B H 0.6862 1.1916 0.1627 0.066 Uiso 1 1 calc R U
H23C H 0.6375 1.3428 0.0909 0.066 Uiso 1 1 calc R U
C24 C 0.2614(4) 1.4836(3) 0.1152(2) 0.0411(7) Uani 1 1 d . .
H24A H 0.2471 1.4331 0.0697 0.062 Uiso 1 1 calc R U
H24B H 0.2866 1.5676 0.0853 0.062 Uiso 1 1 calc R U
H24C H 0.1644 1.5196 0.1506 0.062 Uiso 1 1 calc R U
C25 C 0.0395(4) 1.2698(3) 0.0653(2) 0.0359(7) Uani 1 1 d . .
H25A H 0.1353 1.2776 0.0372 0.054 Uiso 1 1 calc R U
H25B H -0.0114 1.3480 0.1012 0.054 Uiso 1 1 calc R U
H25C H -0.0324 1.2806 0.0183 0.054 Uiso 1 1 calc R U
C26 C 0.2048(3) 0.9326(3) 0.07703(19) 0.0320(6) Uani 1 1 d . .
H26A H 0.2196 0.8374 0.1157 0.048 Uiso 1 1 calc R U
H26B H 0.3075 0.9355 0.0596 0.048 Uiso 1 1 calc R U
H26C H 0.1474 0.9444 0.0228 0.048 Uiso 1 1 calc R U
C27 C 0.6313(4) 0.6534(3) 0.1567(2) 0.0352(7) Uani 1 1 d . .
H27A H 0.6765 0.5772 0.2097 0.053 Uiso 1 1 calc R U
H27B H 0.6902 0.6206 0.1026 0.053 Uiso 1 1 calc R U
H27C H 0.5212 0.6698 0.1507 0.053 Uiso 1 1 calc R U
C28 C 0.8515(3) 0.7916(3) 0.1900(2) 0.0336(6) Uani 1 1 d . .
H28A H 0.8931 0.7076 0.2397 0.050 Uiso 1 1 calc R U
H28B H 0.8576 0.8793 0.2057 0.050 Uiso 1 1 calc R U
H28C H 0.9135 0.7680 0.1352 0.050 Uiso 1 1 calc R U

loop_
_atom_site_aniso_label
_atom_site_aniso_U_11
_atom_site_aniso_U_22
_atom_site_aniso_U_33
_atom_site_aniso_U_23
_atom_site_aniso_U_13
_atom_site_aniso_U_12
Si1 0.0216(3) 0.0156(3) 0.0274(4) -0.0030(3) 0.0008(3) -0.0083(3)
Si2 0.0164(3) 0.0240(4) 0.0252(3) -0.0051(3) -0.0037(2) -0.0071(3)
Si3 0.0164(3) 0.0169(3) 0.0243(3) -0.0066(2) 0.0029(2) -0.0054(3)
C1 0.0141(10) 0.0145(11) 0.0207(11) -0.0037(9) 0.0002(8) -0.0050(9)
C2 0.0144(11) 0.0130(11) 0.0233(11) -0.0039(9) -0.0012(9) -0.0045(9)
C3 0.0167(11) 0.0136(11) 0.0201(11) -0.0007(9) -0.0013(9) -0.0031(9)
C4 0.0240(12) 0.0145(12) 0.0271(12) -0.0041(9) -0.0009(9) -0.0056(10)
C5 0.0265(13) 0.0157(12) 0.0264(12) -0.0068(10) 0.0014(10) -0.0002(10)
C6 0.0171(11) 0.0235(13) 0.0255(12) -0.0015(10) 0.0013(9) -0.0005(10)
C7 0.0169(11) 0.0204(13) 0.0276(12) -0.0026(10) -0.0009(9) -0.0049(10)
C8 0.0174(11) 0.0138(11) 0.0198(11) -0.0014(9) -0.0010(8) -0.0029(9)
C9 0.0136(10) 0.0161(12) 0.0207(11) -0.0037(9) -0.0006(8) -0.0062(9)
C10 0.0197(11) 0.0152(12) 0.0197(11) -0.0063(9) -0.0002(9) -0.0074(9)
C11 0.0186(11) 0.0221(13) 0.0255(12) -0.0084(10) 0.0013(9) -0.0100(10)
C12 0.0263(13) 0.0220(13) 0.0264(12) -0.0073(10) 0.0042(10) -0.0150(11)
C13 0.0320(13) 0.0141(12) 0.0253(12) -0.0039(9) 0.0013(10) -0.0101(10)
C14 0.0196(11) 0.0154(12) 0.0272(12) -0.0060(9) -0.0004(9) -0.0048(10)
C15 0.0178(11) 0.0159(12) 0.0202(11) -0.0066(9) 0.0016(8) -0.0080(9)
C16 0.0131(10) 0.0137(11) 0.0221(11) -0.0045(9) 0.0009(8) -0.0043(9)
C17 0.0147(10) 0.0183(12) 0.0210(11) -0.0054(9) 0.0031(8) -0.0075(9)
C18 0.0168(11) 0.0190(12) 0.0244(12) -0.0039(9) 0.0011(9) -0.0048(9)
C19 0.0166(11) 0.0286(14) 0.0219(12) -0.0008(10) -0.0025(9) -0.0066(10)
C20 0.0219(12) 0.0309(14) 0.0237(12) -0.0089(10) 0.0006(9) -0.0146(11)
C21 0.0218(12) 0.0197(12) 0.0279(12) -0.0078(10) 0.0014(10) -0.0093(10)
C22 0.0161(11) 0.0180(12) 0.0222(11) -0.0031(9) 0.0014(9) -0.0077(9)
C23 0.0265(14) 0.0311(17) 0.062(2) 0.0009(14) 0.0169(14) -0.0075(13)
C24 0.0310(15) 0.0305(16) 0.0467(17) 0.0121(13) -0.0008(13) -0.0054(12)
C25 0.0372(15) 0.0319(16) 0.0324(15) 0.0011(12) -0.0106(12) -0.0086(13)
C26 0.0304(14) 0.0370(16) 0.0322(14) -0.0138(12) -0.0031(11) -0.0130(12)
C27 0.0389(16) 0.0308(16) 0.0444(16) -0.0212(13) 0.0139(13) -0.0188(13)
C28 0.0181(12) 0.0423(17) 0.0424(16) -0.0196(13) 0.0066(11) -0.0100(12)

loop_
_atom_type_symbol
_atom_type_description
_atom_type_scat_dispersion_real
_atom_type_scat_dispersion_imag
_atom_type_scat_source
C C 0.0181 0.0091 'International Tables Vol C Tables 4.2.6.8 and 6.1.1.4'
H H 0.0000 0.0000 'International Tables Vol C Tables 4.2.6.8 and 6.1.1.4'
Si Si 0.2541 0.3302 'International Tables Vol C Tables 4.2.6.8 and 6.1.1.4'

loop_
_exptl_crystal_face_index_h
_exptl_crystal_face_index_k
_exptl_crystal_face_index_l
_exptl_crystal_face_perp_dist
_exptl_oxdiff_crystal_face_indexfrac_h
_exptl_oxdiff_crystal_face_indexfrac_k
_exptl_oxdiff_crystal_face_indexfrac_l
_exptl_oxdiff_crystal_face_x
_exptl_oxdiff_crystal_face_y
_exptl_oxdiff_crystal_face_z
0 0 -1 0.0033 0.0005 0.0010 -1.0004 -0.0962 0.0395 0.0009
0 0 1 0.0253 -0.0005 -0.0010 1.0004 0.0962 -0.0395 -0.0009
1 5 1 0.1265 1.0020 4.9987 1.0047 -0.0744 -0.0646 0.7786
4 5 2 0.1247 4.0003 4.9986 2.0071 0.2223 0.3975 0.7277
5 0 2 0.0903 4.9970 -0.0004 2.0042 0.5267 0.7571 -0.0851
0 -5 -1 0.0919 -0.0024 -4.9983 -1.0040 0.1413 0.2319 -0.7952
-3 -5 -2 0.1232 -3.0007 -4.9983 -2.0064 -0.1555 -0.2303 -0.7444
-5 2 -1 0.0706 -4.9963 1.9991 -1.0023 -0.5254 -0.8736 0.4026
-3 1 5 0.0534 -3.0007 0.9939 5.0009 0.2330 -0.7375 0.2047

loop_
_geom_angle_atom_site_label_1
_geom_angle_atom_site_label_2
_geom_angle_atom_site_label_3
_geom_angle
C2 Si1 H1 108.1
C23 Si1 H1 108.1
C23 Si1 C2 109.92(12)
C23 Si1 C24 109.56(15)
C24 Si1 H1 108.1
C24 Si1 C2 112.90(12)
C9 Si2 H2 107.9
C25 Si2 H2 107.9
C25 Si2 C9 111.57(12)
C25 Si2 C26 111.32(14)
C26 Si2 H2 107.9
C26 Si2 C9 109.98(11)
C16 Si3 H3 107.1
C27 Si3 H3 107.1
C27 Si3 C16 113.37(11)
C28 Si3 H3 107.1
C28 Si3 C16 113.25(11)
C28 Si3 C27 108.45(14)
C2 C1 H1A 111.2
C2 C1 C16 107.95(17)
C9 C1 H1A 111.2
C9 C1 C2 107.27(17)
C9 C1 C16 107.88(17)
C16 C1 H1A 111.2
C1 C2 Si1 115.11(16)
C3 C2 Si1 111.22(15)
C3 C2 C1 103.93(18)
C3 C2 C22 114.53(19)
C22 C2 Si1 108.49(15)
C22 C2 C1 103.45(18)
C4 C3 C2 127.7(2)
C4 C3 C8 120.2(2)
C8 C3 C2 112.0(2)
C3 C4 H4 120.3
C3 C4 C5 119.4(2)
C5 C4 H4 120.3
C4 C5 H5 119.8
C6 C5 C4 120.4(2)
C6 C5 H5 119.8
C5 C6 H6 119.9
C7 C6 C5 120.2(2)
C7 C6 H6 119.9
C6 C7 H7 120.2
C6 C7 C8 119.7(2)
C8 C7 H7 120.2
C3 C8 C9 112.0(2)
C7 C8 C3 120.1(2)
C7 C8 C9 127.9(2)
C1 C9 Si2 113.69(15)
C8 C9 Si2 111.82(15)
C8 C9 C1 104.42(18)
C8 C9 C10 113.27(19)
C10 C9 Si2 109.31(15)
C10 C9 C1 104.09(18)
C11 C10 C9 126.9(2)
C15 C10 C9 112.4(2)
C15 C10 C11 120.6(2)
C10 C11 H11 120.4
C12 C11 C10 119.2(2)
C12 C11 H11 120.4
C11 C12 H12 119.8
C11 C12 C13 120.4(2)
C13 C12 H12 119.8
C12 C13 H13 119.8
C12 C13 C14 120.4(2)
C14 C13 H13 119.8
C13 C14 H14 120.2
C15 C14 C13 119.5(2)
C15 C14 H14 120.2
C10 C15 C16 112.2(2)
C14 C15 C10 119.9(2)
C14 C15 C16 127.9(2)
C1 C16 Si3 112.27(15)
C15 C16 Si3 112.63(16)
C15 C16 C1 103.39(17)
C17 C16 Si3 114.41(15)
C17 C16 C1 103.39(18)
C17 C16 C15 109.82(18)
C18 C17 C16 127.6(2)
C22 C17 C16 112.6(2)
C22 C17 C18 119.7(2)
C17 C18 H18 120.1
C19 C18 C17 119.9(2)
C19 C18 H18 120.1
C18 C19 H19 119.9
C18 C19 C20 120.2(2)
C20 C19 H19 119.9
C19 C20 H20 120.0
C21 C20 C19 119.9(2)
C21 C20 H20 120.0
C20 C21 H21 120.1
C20 C21 C22 119.8(2)
C22 C21 H21 120.1
C17 C22 C2 112.5(2)
C17 C22 C21 120.4(2)
C21 C22 C2 127.0(2)
Si1 C23 H23A 109.5
Si1 C23 H23B 109.5
Si1 C23 H23C 109.5
H23A C23 H23B 109.5
H23A C23 H23C 109.5
H23B C23 H23C 109.5
Si1 C24 H24A 109.5
Si1 C24 H24B 109.5
Si1 C24 H24C 109.5
H24A C24 H24B 109.5
H24A C24 H24C 109.5
H24B C24 H24C 109.5
Si2 C25 H25A 109.5
Si2 C25 H25B 109.5
Si2 C25 H25C 109.5
H25A C25 H25B 109.5
H25A C25 H25C 109.5
H25B C25 H25C 109.5
Si2 C26 H26A 109.5
Si2 C26 H26B 109.5
Si2 C26 H26C 109.5
H26A C26 H26B 109.5
H26A C26 H26C 109.5
H26B C26 H26C 109.5
Si3 C27 H27A 109.5
Si3 C27 H27B 109.5
Si3 C27 H27C 109.5
H27A C27 H27B 109.5
H27A C27 H27C 109.5
H27B C27 H27C 109.5
Si3 C28 H28A 109.5
Si3 C28 H28B 109.5
Si3 C28 H28C 109.5
H28A C28 H28B 109.5
H28A C28 H28C 109.5
H28B C28 H28C 109.5

loop_
_geom_bond_atom_site_label_1
_geom_bond_atom_site_label_2
_geom_bond_distance
Si1 H1 1.0000
Si1 C2 1.905(2)
Si1 C23 1.854(3)
Si1 C24 1.860(3)
Si2 H2 1.0000
Si2 C9 1.899(2)
Si2 C25 1.860(3)
Si2 C26 1.862(3)
Si3 H3 1.0000
Si3 C16 1.933(2)
Si3 C27 1.869(3)
Si3 C28 1.864(3)
C1 H1A 1.0000
C1 C2 1.578(3)
C1 C9 1.571(3)
C1 C16 1.582(3)
C2 C3 1.521(3)
C2 C22 1.524(3)
C3 C4 1.389(3)
C3 C8 1.397(3)
C4 H4 0.9500
C4 C5 1.398(4)
C5 H5 0.9500
C5 C6 1.391(4)
C6 H6 0.9500
C6 C7 1.388(4)
C7 H7 0.9500
C7 C8 1.396(3)
C8 C9 1.513(3)
C9 C10 1.513(3)
C10 C11 1.397(3)
C10 C15 1.396(3)
C11 H11 0.9500
C11 C12 1.386(4)
C12 H12 0.9500
C12 C13 1.392(4)
C13 H13 0.9500
C13 C14 1.395(4)
C14 H14 0.9500
C14 C15 1.389(3)
C15 C16 1.527(3)
C16 C17 1.522(3)
C17 C18 1.395(3)
C17 C22 1.386(3)
C18 H18 0.9500
C18 C19 1.387(4)
C19 H19 0.9500
C19 C20 1.396(4)
C20 H20 0.9500
C20 C21 1.385(4)
C21 H21 0.9500
C21 C22 1.393(3)
C23 H23A 0.9800
C23 H23B 0.9800
C23 H23C 0.9800
C24 H24A 0.9800
C24 H24B 0.9800
C24 H24C 0.9800
C25 H25A 0.9800
C25 H25B 0.9800
C25 H25C 0.9800
C26 H26A 0.9800
C26 H26B 0.9800
C26 H26C 0.9800
C27 H27A 0.9800
C27 H27B 0.9800
C27 H27C 0.9800
C28 H28A 0.9800
C28 H28B 0.9800
C28 H28C 0.9800

loop_
_geom_torsion_atom_site_label_1
_geom_torsion_atom_site_label_2
_geom_torsion_atom_site_label_3
_geom_torsion_atom_site_label_4
_geom_torsion
Si1 C2 C3 C4 -51.8(3)
Si1 C2 C3 C8 127.47(18)
Si1 C2 C22 C17 -119.87(18)
Si1 C2 C22 C21 60.6(3)
Si2 C9 C10 C11 -62.3(3)
Si2 C9 C10 C15 119.21(18)
Si3 C16 C17 C18 -59.1(3)
Si3 C16 C17 C22 124.73(18)
C1 C2 C3 C4 -176.2(2)
C1 C2 C3 C8 3.0(3)
C1 C2 C22 C17 2.8(2)
C1 C2 C22 C21 -176.7(2)
C1 C9 C10 C11 175.9(2)
C1 C9 C10 C15 -2.6(2)
C1 C16 C17 C18 178.5(2)
C1 C16 C17 C22 2.3(2)
C2 C1 C9 Si2 127.57(16)
C2 C1 C9 C8 5.4(2)
C2 C1 C9 C10 -113.58(19)
C2 C1 C16 Si3 -124.30(16)
C2 C1 C16 C15 114.03(19)
C2 C1 C16 C17 -0.5(2)
C2 C3 C4 C5 179.9(2)
C2 C3 C8 C7 179.8(2)
C2 C3 C8 C9 0.4(3)
C3 C2 C22 C17 115.2(2)
C3 C2 C22 C21 -64.3(3)
C3 C4 C5 C6 -0.1(4)
C3 C8 C9 Si2 -127.10(18)
C3 C8 C9 C1 -3.7(2)
C3 C8 C9 C10 108.8(2)
C4 C3 C8 C7 -0.9(3)
C4 C3 C8 C9 179.8(2)
C4 C5 C6 C7 -0.2(4)
C5 C6 C7 C8 0.0(4)
C6 C7 C8 C3 0.5(4)
C6 C7 C8 C9 179.8(2)
C7 C8 C9 Si2 53.6(3)
C7 C8 C9 C1 177.0(2)
C7 C8 C9 C10 -70.4(3)
C8 C3 C4 C5 0.6(4)
C8 C9 C10 C11 63.1(3)
C8 C9 C10 C15 -115.4(2)
C9 C1 C2 Si1 -127.06(16)
C9 C1 C2 C3 -5.2(2)
C9 C1 C2 C22 114.76(19)
C9 C1 C16 Si3 120.08(16)
C9 C1 C16 C15 -1.6(2)
C9 C1 C16 C17 -116.10(19)
C9 C10 C11 C12 -178.9(2)
C9 C10 C15 C14 178.8(2)
C9 C10 C15 C16 1.7(3)
C10 C11 C12 C13 0.6(4)
C10 C15 C16 Si3 -121.41(18)
C10 C15 C16 C1 0.0(2)
C10 C15 C16 C17 109.8(2)
C11 C10 C15 C14 0.2(3)
C11 C10 C15 C16 -176.9(2)
C11 C12 C13 C14 -0.2(4)
C12 C13 C14 C15 -0.1(4)
C13 C14 C15 C10 0.2(3)
C13 C14 C15 C16 176.7(2)
C14 C15 C16 Si3 61.8(3)
C14 C15 C16 C1 -176.8(2)
C14 C15 C16 C17 -67.0(3)
C15 C10 C11 C12 -0.6(3)
C15 C16 C17 C18 68.7(3)
C15 C16 C17 C22 -107.5(2)
C16 C1 C2 Si1 116.92(17)
C16 C1 C2 C3 -121.20(18)
C16 C1 C2 C22 -1.3(2)
C16 C1 C9 Si2 -116.36(17)
C16 C1 C9 C8 121.50(19)
C16 C1 C9 C10 2.5(2)
C16 C17 C18 C19 -176.1(2)
C16 C17 C22 C2 -3.4(3)
C16 C17 C22 C21 176.2(2)
C17 C18 C19 C20 0.7(4)
C18 C17 C22 C2 -179.9(2)
C18 C17 C22 C21 -0.3(3)
C18 C19 C20 C21 -0.7(4)
C19 C20 C21 C22 0.2(4)
C20 C21 C22 C2 179.8(2)
C20 C21 C22 C17 0.3(4)
C22 C2 C3 C4 71.6(3)
C22 C2 C3 C8 -109.1(2)
C22 C17 C18 C19 -0.2(3)
C25 Si2 C9 C1 -63.2(2)
C25 Si2 C9 C8 54.7(2)
C25 Si2 C9 C10 -179.01(17)
C26 Si2 C9 C1 60.83(19)
C26 Si2 C9 C8 178.77(17)
C26 Si2 C9 C10 -54.98(19)
